data_2234391
loop_
_publ_author_name
'Yousuf, Sammer'
'Arshad, Muhammad'
'Butt, Hafiza Madiha'
'Saeed, Sumayya'
'Basha, Fatima Z.'

_publ_section_title
;
 2-Azido-1-(4-fluorophenyl)ethanone
;
_journal_coeditor_code RZ2730
_journal_issue 4
_journal_name_full 'Acta Crystallographica Section E'
_journal_page_first o1268
_journal_paper_doi 10.1107/S1600536812013426
_journal_volume 68
_journal_year 2012
_chemical_formula_iupac 'C8 H6 F N3 O'
_chemical_formula_moiety 'C8 H6 F N3 O'
_chemical_formula_sum 'C8 H6 F N3 O'
_chemical_formula_weight 179.16
_chemical_name_systematic
;
2-Azido-1-(4-fluorophenyl)ethanone
;
_space_group_IT_number 61
_symmetry_cell_setting orthorhombic
_symmetry_space_group_name_Hall '-P 2ac 2ab'
_symmetry_space_group_name_H-M 'P b c a'
_atom_sites_solution_hydrogens geom
_atom_sites_solution_primary direct
_atom_sites_solution_secondary difmap
_audit_creation_method SHELXL-97
_cell_angle_alpha 90.00
_cell_angle_beta 90.00
_cell_angle_gamma 90.00
_cell_formula_units_Z 8
_cell_length_a 10.7985(16)
_cell_length_b 8.3971(12)
_cell_length_c 17.485(3)
_cell_measurement_reflns_used 2831
_cell_measurement_temperature 273(2)
_cell_measurement_theta_max 27.75
_cell_measurement_theta_min 2.33
_cell_volume 1585.5(4)
_computing_cell_refinement 'SAINT (Bruker, 2000)'
_computing_data_collection 'SMART (Bruker, 2000)'
_computing_data_reduction 'SAINT (Bruker, 2000)'
_computing_molecular_graphics 'SHELXTL (Sheldrick, 2008)'
_computing_publication_material
;
SHELXTL (Sheldrick, 2008), PARST (Nardelli, 1995) and PLATON
(Spek, 2009)
;
_computing_structure_refinement 'SHELXL97 (Sheldrick, 2008)'
_computing_structure_solution 'SHELXS97 (Sheldrick, 2008)'
_diffrn_ambient_temperature 273(2)
_diffrn_measured_fraction_theta_full 1.000
_diffrn_measured_fraction_theta_max 1.000
_diffrn_measurement_device_type
;
Bruker SMART APEX CCD area-detector
;
_diffrn_measurement_method '\w scan'
_diffrn_radiation_monochromator graphite
_diffrn_radiation_source 'fine-focus sealed tube'
_diffrn_radiation_type MoK\a
_diffrn_radiation_wavelength 0.71073
_diffrn_reflns_av_R_equivalents 0.0338
_diffrn_reflns_av_sigmaI/netI 0.0250
_diffrn_reflns_limit_h_max 13
_diffrn_reflns_limit_h_min -10
_diffrn_reflns_limit_k_max 10
_diffrn_reflns_limit_k_min -10
_diffrn_reflns_limit_l_max 21
_diffrn_reflns_limit_l_min -21
_diffrn_reflns_number 8606
_diffrn_reflns_theta_full 25.49
_diffrn_reflns_theta_max 25.49
_diffrn_reflns_theta_min 2.33
_exptl_absorpt_coefficient_mu 0.120
_exptl_absorpt_correction_T_max 0.976
_exptl_absorpt_correction_T_min 0.959
_exptl_absorpt_correction_type multi-scan
_exptl_absorpt_process_details '(SADABS; Bruker, 2000)'
_exptl_crystal_colour Colourless
_exptl_crystal_density_diffrn 1.501
_exptl_crystal_density_method 'not measured'
_exptl_crystal_description Block
_exptl_crystal_F_000 736
_exptl_crystal_size_max 0.35
_exptl_crystal_size_mid 0.28
_exptl_crystal_size_min 0.20
_refine_diff_density_max 0.199
_refine_diff_density_min -0.191
_refine_ls_extinction_method none
_refine_ls_goodness_of_fit_ref 1.062
_refine_ls_hydrogen_treatment constr
_refine_ls_matrix_type full
_refine_ls_number_parameters 118
_refine_ls_number_reflns 1476
_refine_ls_number_restraints 0
_refine_ls_restrained_S_all 1.062
_refine_ls_R_factor_all 0.0407
_refine_ls_R_factor_gt 0.0329
_refine_ls_shift/su_max 0.000
_refine_ls_shift/su_mean 0.000
_refine_ls_structure_factor_coef Fsqd
_refine_ls_weighting_details 'calc w=1/[\s^2^(Fo^2^)+(0.0469P)^2^+0.2956P] where P=(Fo^2^+2Fc^2^)/3'
_refine_ls_weighting_scheme calc
_refine_ls_wR_factor_gt 0.0852
_refine_ls_wR_factor_ref 0.0902
_reflns_number_gt 1239
_reflns_number_total 1476
_reflns_threshold_expression I>2\s(I)
_cod_data_source_file rz2730.cif
_cod_data_source_block I
_cod_database_code 2234391
_cod_database_fobs_code 2234391

loop_
_symmetry_equiv_pos_as_xyz
'x, y, z'
'-x+1/2, -y, z+1/2'
'-x, y+1/2, -z+1/2'
'x+1/2, -y+1/2, -z'
'-x, -y, -z'
'x-1/2, y, -z-1/2'
'x, -y-1/2, z-1/2'
'-x-1/2, y-1/2, z'

loop_
_atom_site_type_symbol
_atom_site_label
_atom_site_fract_x
_atom_site_fract_y
_atom_site_fract_z
_atom_site_U_iso_or_equiv
_atom_site_adp_type
_atom_site_calc_flag
_atom_site_refinement_flags
_atom_site_occupancy
_atom_site_symmetry_multiplicity
O O1 0.61761(8) 0.03188(12) 0.73973(5) 0.0358(3) Uani d . 1 1
N N1 0.77319(12) -0.13811(15) 0.83252(7) 0.0361(3) Uani d . 1 1
N N2 0.68380(11) -0.09577(14) 0.87237(7) 0.0336(3) Uani d . 1 1
N N3 0.60363(13) -0.07646(17) 0.91283(7) 0.0451(4) Uani d . 1 1
C C1 0.89336(12) 0.19093(16) 0.64990(8) 0.0305(3) Uani d . 1 1
H H1B 0.9536 0.1521 0.6830 0.037 Uiso calc R 1 1
C C2 0.92779(14) 0.28254(17) 0.58742(8) 0.0348(4) Uani d . 1 1
H H2A 1.0106 0.3060 0.5782 0.042 Uiso calc R 1 1
C C3 0.83684(14) 0.33759(17) 0.53966(8) 0.0342(3) Uani d . 1 1
C C4 0.71318(14) 0.30861(18) 0.55138(8) 0.0366(4) Uani d . 1 1
H H4A 0.6536 0.3492 0.5182 0.044 Uiso calc R 1 1
C C5 0.67981(13) 0.21777(17) 0.61363(8) 0.0333(3) Uani d . 1 1
H H5A 0.5965 0.1968 0.6227 0.040 Uiso calc R 1 1
C C6 0.76889(12) 0.15677(16) 0.66330(7) 0.0273(3) Uani d . 1 1
C C7 0.72692(12) 0.05618(16) 0.72799(7) 0.0277(3) Uani d . 1 1
C C8 0.82354(13) -0.01705(17) 0.78080(8) 0.0313(3) Uani d . 1 1
H H8A 0.8882 -0.0650 0.7499 0.038 Uiso calc R 1 1
H H8B 0.8611 0.0669 0.8110 0.038 Uiso calc R 1 1
F F1 0.87045(9) 0.42468(11) 0.47751(5) 0.0478(3) Uani d . 1 1

loop_
_atom_site_aniso_label
_atom_site_aniso_U_11
_atom_site_aniso_U_22
_atom_site_aniso_U_33
_atom_site_aniso_U_12
_atom_site_aniso_U_13
_atom_site_aniso_U_23
O1 0.0225(6) 0.0481(6) 0.0370(5) -0.0033(4) -0.0003(4) -0.0021(5)
N1 0.0337(7) 0.0341(7) 0.0405(7) 0.0037(5) 0.0029(6) 0.0004(5)
N2 0.0346(7) 0.0329(7) 0.0333(6) -0.0019(5) -0.0049(6) 0.0031(5)
N3 0.0413(8) 0.0548(9) 0.0392(7) 0.0024(7) 0.0065(6) 0.0069(6)
C1 0.0248(7) 0.0338(8) 0.0328(7) 0.0029(6) -0.0019(6) -0.0054(6)
C2 0.0293(8) 0.0374(8) 0.0376(7) -0.0015(6) 0.0049(6) -0.0064(6)
C3 0.0414(9) 0.0314(7) 0.0299(7) -0.0013(6) 0.0036(6) -0.0031(6)
C4 0.0355(9) 0.0378(8) 0.0366(8) 0.0021(6) -0.0068(6) -0.0006(6)
C5 0.0260(7) 0.0343(8) 0.0394(8) 0.0003(6) -0.0025(6) -0.0041(6)
C6 0.0241(7) 0.0274(7) 0.0304(7) 0.0011(6) 0.0005(5) -0.0075(5)
C7 0.0232(7) 0.0287(7) 0.0313(7) 0.0004(5) -0.0009(5) -0.0098(5)
C8 0.0254(7) 0.0336(7) 0.0348(7) -0.0004(6) 0.0003(6) -0.0012(6)
F1 0.0544(6) 0.0501(6) 0.0389(5) -0.0045(4) 0.0040(4) 0.0089(4)

loop_
_atom_type_symbol
_atom_type_description
_atom_type_scat_dispersion_real
_atom_type_scat_dispersion_imag
_atom_type_scat_source
C C 0.0033 0.0016 'International Tables Vol C Tables 4.2.6.8 and 6.1.1.4'
H H 0.0000 0.0000 'International Tables Vol C Tables 4.2.6.8 and 6.1.1.4'
N N 0.0061 0.0033 'International Tables Vol C Tables 4.2.6.8 and 6.1.1.4'
O O 0.0106 0.0060 'International Tables Vol C Tables 4.2.6.8 and 6.1.1.4'
F F 0.0171 0.0103 'International Tables Vol C Tables 4.2.6.8 and 6.1.1.4'

loop_
_geom_angle_atom_site_label_1
_geom_angle_atom_site_label_2
_geom_angle_atom_site_label_3
_geom_angle
N2 N1 C8 115.85(12)
N3 N2 N1 170.98(14)
C2 C1 C6 120.33(13)
C2 C1 H1B 119.8
C6 C1 H1B 119.8
C3 C2 C1 118.38(13)
C3 C2 H2A 120.8
C1 C2 H2A 120.8
F1 C3 C2 118.53(13)
F1 C3 C4 118.33(13)
C2 C3 C4 123.14(14)
C3 C4 C5 118.09(14)
C3 C4 H4A 121.0
C5 C4 H4A 121.0
C4 C5 C6 121.04(13)
C4 C5 H5A 119.5
C6 C5 H5A 119.5
C5 C6 C1 119.02(13)
C5 C6 C7 118.29(12)
C1 C6 C7 122.69(12)
O1 C7 C6 121.43(12)
O1 C7 C8 119.67(12)
C6 C7 C8 118.90(11)
N1 C8 C7 113.59(12)
N1 C8 H8A 108.8
C7 C8 H8A 108.8
N1 C8 H8B 108.8
C7 C8 H8B 108.8
H8A C8 H8B 107.7

loop_
_geom_bond_atom_site_label_1
_geom_bond_atom_site_label_2
_geom_bond_distance
O1 C7 1.2154(16)
N1 N2 1.2425(17)
N1 C8 1.4652(19)
N2 N3 1.1296(17)
C1 C2 1.387(2)
C1 C6 1.3942(19)
C1 H1B 0.9300
C2 C3 1.370(2)
C2 H2A 0.9300
C3 F1 1.3591(16)
C3 C4 1.373(2)
C4 C5 1.377(2)
C4 H4A 0.9300
C5 C6 1.3936(19)
C5 H5A 0.9300
C6 C7 1.4826(19)
C7 C8 1.5229(19)
C8 H8A 0.9700
C8 H8B 0.9700

loop_
_geom_hbond_atom_site_label_D
_geom_hbond_atom_site_label_H
_geom_hbond_atom_site_label_A
_geom_hbond_site_symmetry_A
_geom_hbond_distance_DH
_geom_hbond_distance_HA
_geom_hbond_distance_DA
_geom_hbond_angle_DHA
C1 H1B O1 6_657 0.93 2.45 3.3722(17) 174

loop_
_geom_torsion_atom_site_label_1
_geom_torsion_atom_site_label_2
_geom_torsion_atom_site_label_3
_geom_torsion_atom_site_label_4
_geom_torsion
C6 C1 C2 C3 -0.2(2)
C1 C2 C3 F1 -178.68(12)
C1 C2 C3 C4 1.1(2)
F1 C3 C4 C5 178.78(12)
C2 C3 C4 C5 -1.0(2)
C3 C4 C5 C6 -0.1(2)
C4 C5 C6 C1 1.0(2)
C4 C5 C6 C7 -178.34(12)
C2 C1 C6 C5 -0.84(19)
C2 C1 C6 C7 178.42(12)
C5 C6 C7 O1 -2.87(19)
C1 C6 C7 O1 177.86(12)
C5 C6 C7 C8 177.46(12)
C1 C6 C7 C8 -1.81(18)
N2 N1 C8 C7 -54.22(16)
O1 C7 C8 N1 11.84(17)
C6 C7 C8 N1 -168.49(11)

loop_
_cod_related_entry_id
_cod_related_entry_database
_cod_related_entry_code
1 ChemSpider 10202640
